data_7015388
loop_
_publ_author_name
'Coates, Cristina M.'
'Hagan, Kenton'
'Mitchell, Casey A.'
'Gorden, John D.'
'Goldsmith, Christian R.'

_publ_section_title
;
 Structural characterization of manganese and iron complexes with
 methylated derivatives of bis(2-pyridylmethyl)-1,2-ethanediamine
 reveals unanticipated conformational flexibility.
;
_journal_issue 16
_journal_name_full 'Dalton transactions (Cambridge, England : 2003)'
_journal_page_first 4048
_journal_page_last 4058
_journal_paper_doi 10.1039/c0dt01556c
_journal_volume 40
_journal_year 2011
_chemical_compound_source 'synthesis as described'
_chemical_formula_moiety 'C17 H24 Cl2 Mn1 N4'
_chemical_formula_sum 'C17 H24 Cl2 Mn N4'
_chemical_formula_weight 410.24
_chemical_name_systematic
;
?
;
_space_group_IT_number 14
_symmetry_cell_setting monoclinic
_symmetry_Int_Tables_number 14
_symmetry_space_group_name_Hall '-P 2yn'
_symmetry_space_group_name_H-M 'P 1 21/n 1'
_atom_sites_solution_hydrogens geom
_atom_sites_solution_primary direct
_atom_sites_solution_secondary difmap
_audit_conform_dict_location ftp://ftp.iucr.org/pub/cif_core.dic
_audit_conform_dict_name cif_core.dic
_audit_conform_dict_version 2.3
_audit_creation_date 2010-05-06T15:03:55-00:00
_audit_creation_method 'WinGX routine CIF_UPDATE'
_cell_angle_alpha 90
_cell_angle_beta 98.4520(10)
_cell_angle_gamma 90
_cell_formula_units_Z 8
_cell_length_a 6.7657(2)
_cell_length_b 30.3959(11)
_cell_length_c 18.7410(7)
_cell_measurement_reflns_used 7268
_cell_measurement_temperature 193(2)
_cell_measurement_theta_max 28.3
_cell_measurement_theta_min 1.3
_cell_measurement_wavelength 0.71073
_cell_volume 3812.2(2)
_computing_molecular_graphics 'Ortep-3 for Windows (Farrugia, 1997)'
_computing_publication_material 'WinGX publication routines (Farrugia, 1999)'
_computing_structure_refinement 'SHELXL-97 (Sheldrick, 1997)'
_computing_structure_solution 'SHELXS-97 (Sheldrick, 1997)'
_diffrn_ambient_temperature 193(2)
_diffrn_measured_fraction_theta_full 0.997
_diffrn_measured_fraction_theta_max 0.997
_diffrn_measurement_device_type 'Bruker APEX'
_diffrn_measurement_method '0.3 wide w/ exposures'
_diffrn_radiation_monochromator graphite
_diffrn_radiation_probe x-ray
_diffrn_radiation_source 'fine-focus sealed tube'
_diffrn_radiation_type MoK\a
_diffrn_radiation_wavelength 0.71073
_diffrn_reflns_av_R_equivalents 0.0933
_diffrn_reflns_av_unetI/netI 0.0879
_diffrn_reflns_limit_h_max 8
_diffrn_reflns_limit_h_min -9
_diffrn_reflns_limit_k_max 40
_diffrn_reflns_limit_k_min -40
_diffrn_reflns_limit_l_max 24
_diffrn_reflns_limit_l_min -24
_diffrn_reflns_number 38840
_diffrn_reflns_theta_full 28.3
_diffrn_reflns_theta_max 28.3
_diffrn_reflns_theta_min 1.29
_diffrn_standards_decay_% 0
_diffrn_standards_interval_count 0
_diffrn_standards_interval_time 0
_diffrn_standards_number 0
_exptl_absorpt_coefficient_mu 0.979
_exptl_absorpt_correction_type none
_exptl_crystal_colour yellow
_exptl_crystal_density_diffrn 1.43
_exptl_crystal_density_method 'not measured'
_exptl_crystal_description prism
_exptl_crystal_F_000 1704
_exptl_crystal_size_max 0.2
_exptl_crystal_size_mid 0.2
_exptl_crystal_size_min 0.05
_refine_diff_density_max 0.769
_refine_diff_density_min -0.811
_refine_diff_density_rms 0.11
_refine_ls_extinction_method none
_refine_ls_goodness_of_fit_ref 1.264
_refine_ls_hydrogen_treatment constr
_refine_ls_matrix_type full
_refine_ls_number_parameters 439
_refine_ls_number_reflns 9421
_refine_ls_number_restraints 0
_refine_ls_restrained_S_all 1.264
_refine_ls_R_factor_all 0.1362
_refine_ls_R_factor_gt 0.1047
_refine_ls_shift/su_max 0.003
_refine_ls_shift/su_mean 0
_refine_ls_structure_factor_coef Fsqd
_refine_ls_weighting_details 'calc w=1/[\s^2^(Fo^2^)+(0.0457P)^2^+9.1435P] where P=(Fo^2^+2Fc^2^)/3'
_refine_ls_weighting_scheme calc
_refine_ls_wR_factor_gt 0.1805
_refine_ls_wR_factor_ref 0.192
_reflns_number_gt 7268
_reflns_number_total 9421
_reflns_threshold_expression >2sigma(I)
_cod_data_source_file c0dt01556c.txt
_cod_data_source_block coates8
_cod_original_sg_symbol_H-M 'P 21/n'
_cod_database_code 7015388

loop_
_symmetry_equiv_pos_as_xyz
'x, y, z'
'-x+1/2, y+1/2, -z+1/2'
'-x, -y, -z'
'x-1/2, -y-1/2, z-1/2'

loop_
_atom_site_label
_atom_site_type_symbol
_atom_site_fract_x
_atom_site_fract_y
_atom_site_fract_z
_atom_site_U_iso_or_equiv
_atom_site_adp_type
_atom_site_occupancy
_atom_site_symmetry_multiplicity
_atom_site_calc_flag
_atom_site_refinement_flags
_atom_site_disorder_assembly
_atom_site_disorder_group
Mn1 Mn 0.99737(13) 0.50046(3) 0.24916(5) 0.0244(2) Uani 1 1 d . . .
Mn2 Mn 0.66280(12) 0.25850(3) 0.99905(4) 0.01972(19) Uani 1 1 d . . .
Cl3 Cl 0.8426(2) 0.31541(5) 1.07637(8) 0.0305(3) Uani 1 1 d . . .
Cl4 Cl 0.8338(2) 0.56867(5) 0.19259(8) 0.0313(3) Uani 1 1 d . . .
Cl5 Cl 0.9526(2) 0.22942(5) 0.95037(8) 0.0329(3) Uani 1 1 d . . .
Cl6 Cl 0.7139(2) 0.46971(5) 0.29853(10) 0.0434(4) Uani 1 1 d . . .
N3 N 0.5519(7) 0.30642(14) 0.9036(2) 0.0237(10) Uani 1 1 d . . .
N2 N 0.3625(6) 0.28113(14) 1.0237(2) 0.0214(9) Uani 1 1 d . . .
H2 H 0.2683 0.2611 1.0057 0.026 Uiso 1 1 calc R . .
N21 N 1.0378(7) 0.47686(14) 0.1352(2) 0.0269(10) Uani 1 1 d . . .
N4 N 0.4759(6) 0.21654(14) 0.9005(2) 0.0225(9) Uani 1 1 d . . .
C22 C 0.9342(9) 0.44521(19) 0.0952(3) 0.0344(14) Uani 1 1 d . . .
N1 N 0.6108(6) 0.22372(14) 1.1084(2) 0.0230(10) Uani 1 1 d . . .
C27 C 1.2943(10) 0.5338(2) 0.1538(3) 0.0352(14) Uani 1 1 d . . .
H27A H 1.4289 0.5377 0.1428 0.042 Uiso 1 1 calc R . .
H27B H 1.22 0.5606 0.1408 0.042 Uiso 1 1 calc R . .
N22 N 1.3013(7) 0.52521(15) 0.2308(2) 0.0283(11) Uani 1 1 d . . .
H22 H 1.3933 0.5038 0.2442 0.034 Uiso 1 1 calc R . .
C6 C 0.4619(8) 0.24295(19) 1.1382(3) 0.0279(12) Uani 1 1 d . . .
N23 N 1.1263(8) 0.53436(17) 0.3584(3) 0.0354(12) Uani 1 1 d . . .
C8 C 0.3156(9) 0.32367(18) 0.9870(3) 0.0292(13) Uani 1 1 d . . .
H8A H 0.4037 0.3464 1.0098 0.035 Uiso 1 1 calc R . .
H8B H 0.1788 0.332 0.9902 0.035 Uiso 1 1 calc R . .
C12 C 0.4737(8) 0.23657(18) 0.8367(3) 0.0247(11) Uani 1 1 d . . .
C16 C 0.4036(8) 0.17526(17) 0.9003(3) 0.0259(12) Uani 1 1 d . . .
N24 N 1.1948(7) 0.44620(17) 0.3266(3) 0.0346(12) Uani 1 1 d . . .
C26 C 1.1950(8) 0.49556(18) 0.1105(3) 0.0263(12) Uani 1 1 d . . .
C11 C 0.5689(9) 0.28121(19) 0.8380(3) 0.0306(13) Uani 1 1 d . . .
H11A H 0.7092 0.2777 0.8337 0.037 Uiso 1 1 calc R . .
H11B H 0.5068 0.2978 0.7964 0.037 Uiso 1 1 calc R . .
C7 C 0.3683(8) 0.28378(19) 1.1017(3) 0.0277(12) Uani 1 1 d . . .
H7A H 0.2335 0.2871 1.1128 0.033 Uiso 1 1 calc R . .
H7B H 0.4448 0.3094 1.12 0.033 Uiso 1 1 calc R . .
C28 C 1.3505(9) 0.56379(19) 0.2774(3) 0.0337(14) Uani 1 1 d . . .
H28A H 1.2589 0.5878 0.2627 0.04 Uiso 1 1 calc R . .
H28B H 1.4856 0.5737 0.2748 0.04 Uiso 1 1 calc R . .
C3 C 0.6523(10) 0.1730(2) 1.2065(3) 0.0383(15) Uani 1 1 d . . .
H3 H 0.719 0.1489 1.2293 0.046 Uiso 1 1 calc R . .
C13 C 0.4012(9) 0.2168(2) 0.7717(3) 0.0331(14) Uani 1 1 d . . .
H13 H 0.4005 0.2319 0.7284 0.04 Uiso 1 1 calc R . .
C2 C 0.7075(9) 0.18959(18) 1.1439(3) 0.0300(13) Uani 1 1 d . . .
C10 C 0.6731(11) 0.3467(2) 0.9024(4) 0.0437(17) Uani 1 1 d . . .
H10A H 0.8106 0.3388 0.9027 0.065 Uiso 1 1 calc R . .
H10B H 0.661 0.3642 0.9442 0.065 Uiso 1 1 calc R . .
H10C H 0.6267 0.3633 0.8596 0.065 Uiso 1 1 calc R . .
C30 C 0.9992(13) 0.5706(3) 0.3748(4) 0.060(2) Uani 1 1 d . . .
H30A H 0.8649 0.5601 0.3738 0.091 Uiso 1 1 calc R . .
H30B H 1.0009 0.5934 0.3394 0.091 Uiso 1 1 calc R . .
H30C H 1.048 0.582 0.4218 0.091 Uiso 1 1 calc R . .
C9 C 0.3436(8) 0.31869(18) 0.9087(3) 0.0277(12) Uani 1 1 d . . .
H9A H 0.2538 0.2962 0.886 0.033 Uiso 1 1 calc R . .
H9B H 0.3112 0.3462 0.8834 0.033 Uiso 1 1 calc R . .
C21 C 0.7515(10) 0.4277(2) 0.1213(4) 0.0480(18) Uani 1 1 d . . .
H21A H 0.7812 0.4211 0.1718 0.072 Uiso 1 1 calc R . .
H21B H 0.7086 0.4014 0.0951 0.072 Uiso 1 1 calc R . .
H21C H 0.6471 0.4493 0.1136 0.072 Uiso 1 1 calc R . .
C5 C 0.4022(10) 0.2280(2) 1.2010(3) 0.0426(16) Uani 1 1 d . . .
H5 H 0.2988 0.2417 1.22 0.051 Uiso 1 1 calc R . .
C31 C 1.1276(11) 0.5008(3) 0.4145(3) 0.0488(19) Uani 1 1 d . . .
H31A H 0.9914 0.4957 0.4228 0.059 Uiso 1 1 calc R . .
H31B H 1.2022 0.5119 0.459 0.059 Uiso 1 1 calc R . .
C32 C 1.2169(9) 0.4581(2) 0.3961(4) 0.0434(17) Uani 1 1 d . . .
C15 C 0.3311(9) 0.15327(19) 0.8369(3) 0.0334(14) Uani 1 1 d . . .
H15 H 0.284 0.1246 0.8383 0.04 Uiso 1 1 calc R . .
C23 C 0.9953(11) 0.4295(2) 0.0326(4) 0.0438(17) Uani 1 1 d . . .
H23 H 0.926 0.4067 0.0069 0.053 Uiso 1 1 calc R . .
C29 C 1.3316(10) 0.5491(2) 0.3531(3) 0.0426(16) Uani 1 1 d . . .
H29A H 1.4243 0.5252 0.367 0.051 Uiso 1 1 calc R . .
H29B H 1.3667 0.5734 0.3863 0.051 Uiso 1 1 calc R . .
C4 C 0.4977(11) 0.1924(2) 1.2349(3) 0.0465(18) Uani 1 1 d . . .
H4 H 0.4584 0.1814 1.2769 0.056 Uiso 1 1 calc R . .
C1 C 0.8802(10) 0.1703(2) 1.1129(3) 0.0432(17) Uani 1 1 d . . .
H1A H 0.8983 0.186 1.0699 0.065 Uiso 1 1 calc R . .
H1B H 0.8537 0.1399 1.1014 0.065 Uiso 1 1 calc R . .
H1C H 0.9992 0.1726 1.1476 0.065 Uiso 1 1 calc R . .
C25 C 1.2589(11) 0.4815(2) 0.0471(3) 0.0434(16) Uani 1 1 d . . .
H25 H 1.368 0.4949 0.031 0.052 Uiso 1 1 calc R . .
C35 C 1.3556(10) 0.3780(3) 0.3643(5) 0.060(2) Uani 1 1 d . . .
H35 H 1.3971 0.3502 0.3522 0.071 Uiso 1 1 calc R . .
C36 C 1.2684(9) 0.4064(2) 0.3108(4) 0.0423(17) Uani 1 1 d . . .
C34 C 1.3804(11) 0.3908(3) 0.4343(5) 0.071(3) Uani 1 1 d . . .
H34 H 1.4429 0.3723 0.4703 0.085 Uiso 1 1 calc R . .
C24 C 1.1598(12) 0.4480(2) 0.0086(3) 0.051(2) Uani 1 1 d . . .
H24 H 1.2027 0.4378 -0.0334 0.061 Uiso 1 1 calc R . .
C37 C 1.2534(12) 0.3938(2) 0.2337(4) 0.054(2) Uani 1 1 d . . .
H37A H 1.1153 0.3921 0.2129 0.081 Uiso 1 1 calc R . .
H37B H 1.3157 0.3657 0.2299 0.081 Uiso 1 1 calc R . .
H37C H 1.3195 0.4156 0.2085 0.081 Uiso 1 1 calc R . .
C17 C 0.4024(10) 0.15374(19) 0.9722(3) 0.0370(15) Uani 1 1 d . . .
H17A H 0.5365 0.1521 0.9973 0.055 Uiso 1 1 calc R . .
H17B H 0.3483 0.1246 0.9653 0.055 Uiso 1 1 calc R . .
H17C H 0.3217 0.1707 1.0001 0.055 Uiso 1 1 calc R . .
C14 C 0.3299(9) 0.1743(2) 0.7721(3) 0.0357(15) Uani 1 1 d . . .
H14 H 0.2818 0.1601 0.7291 0.043 Uiso 1 1 calc R . .
C33 C 1.3127(11) 0.4311(3) 0.4514(4) 0.057(2) Uani 1 1 d . . .
H33 H 1.3298 0.4406 0.4991 0.069 Uiso 1 1 calc R . .

loop_
_atom_site_aniso_label
_atom_site_aniso_U_11
_atom_site_aniso_U_22
_atom_site_aniso_U_33
_atom_site_aniso_U_23
_atom_site_aniso_U_13
_atom_site_aniso_U_12
Mn1 0.0245(4) 0.0238(4) 0.0255(4) 0.0016(3) 0.0050(3) 0.0015(3)
Mn2 0.0196(4) 0.0204(4) 0.0197(4) -0.0002(3) 0.0043(3) 0.0004(3)
Cl3 0.0298(7) 0.0303(7) 0.0307(7) -0.0071(6) 0.0018(6) -0.0026(6)
Cl4 0.0352(8) 0.0260(7) 0.0315(7) 0.0005(6) 0.0011(6) 0.0066(6)
Cl5 0.0224(7) 0.0354(8) 0.0420(8) -0.0144(6) 0.0084(6) -0.0026(6)
Cl6 0.0294(8) 0.0421(9) 0.0617(11) 0.0202(8) 0.0159(7) 0.0057(7)
N3 0.027(2) 0.021(2) 0.024(2) 0.0008(18) 0.0082(19) -0.0036(19)
N2 0.023(2) 0.020(2) 0.021(2) -0.0024(17) 0.0006(18) 0.0011(18)
N21 0.030(3) 0.023(2) 0.029(3) -0.0005(19) 0.008(2) 0.0040(19)
N4 0.019(2) 0.024(2) 0.024(2) 0.0014(18) 0.0026(18) 0.0058(18)
C22 0.033(3) 0.028(3) 0.039(3) -0.009(3) -0.009(3) 0.005(3)
N1 0.021(2) 0.026(2) 0.021(2) -0.0019(18) 0.0002(18) -0.0027(18)
C27 0.038(3) 0.039(4) 0.029(3) 0.001(3) 0.008(3) -0.009(3)
N22 0.035(3) 0.023(2) 0.025(2) 0.0060(19) 0.000(2) 0.001(2)
C6 0.028(3) 0.033(3) 0.022(3) 0.002(2) 0.003(2) 0.000(2)
N23 0.036(3) 0.044(3) 0.026(3) -0.003(2) 0.007(2) 0.009(2)
C8 0.030(3) 0.023(3) 0.033(3) -0.004(2) -0.001(2) 0.001(2)
C12 0.025(3) 0.028(3) 0.020(3) -0.006(2) 0.003(2) 0.000(2)
C16 0.015(2) 0.022(3) 0.039(3) 0.001(2) 0.000(2) 0.002(2)
N24 0.025(3) 0.035(3) 0.044(3) 0.014(2) 0.006(2) 0.004(2)
C26 0.027(3) 0.025(3) 0.026(3) 0.006(2) 0.002(2) 0.005(2)
C11 0.033(3) 0.037(3) 0.023(3) 0.004(2) 0.008(2) -0.001(3)
C7 0.020(3) 0.039(3) 0.026(3) -0.002(2) 0.011(2) 0.006(2)
C28 0.035(3) 0.031(3) 0.033(3) -0.008(3) -0.003(3) -0.007(3)
C3 0.044(4) 0.030(3) 0.035(3) 0.005(3) -0.010(3) -0.009(3)
C13 0.032(3) 0.042(4) 0.024(3) -0.006(3) 0.002(2) 0.004(3)
C2 0.035(3) 0.024(3) 0.028(3) 0.000(2) -0.004(2) -0.005(2)
C10 0.049(4) 0.041(4) 0.040(4) -0.002(3) 0.005(3) -0.018(3)
C30 0.079(6) 0.069(5) 0.032(4) -0.013(4) 0.005(4) 0.015(5)
C9 0.032(3) 0.026(3) 0.024(3) 0.007(2) 0.000(2) 0.006(2)
C21 0.035(4) 0.032(4) 0.075(5) -0.013(3) 0.002(3) -0.008(3)
C5 0.033(3) 0.062(5) 0.036(4) 0.011(3) 0.012(3) 0.006(3)
C31 0.048(4) 0.081(5) 0.018(3) 0.014(3) 0.006(3) 0.010(4)
C32 0.029(3) 0.057(4) 0.047(4) 0.027(3) 0.011(3) 0.009(3)
C15 0.029(3) 0.022(3) 0.046(4) -0.011(3) -0.003(3) -0.002(2)
C23 0.052(4) 0.040(4) 0.035(4) -0.016(3) -0.009(3) 0.008(3)
C29 0.050(4) 0.040(4) 0.034(4) -0.008(3) -0.006(3) -0.003(3)
C4 0.052(4) 0.063(5) 0.027(3) 0.016(3) 0.014(3) -0.004(4)
C1 0.053(4) 0.042(4) 0.033(3) 0.003(3) -0.001(3) 0.018(3)
C25 0.050(4) 0.052(4) 0.029(3) 0.004(3) 0.008(3) 0.011(3)
C35 0.032(4) 0.054(5) 0.096(7) 0.047(5) 0.020(4) 0.016(3)
C36 0.019(3) 0.039(4) 0.070(5) 0.017(3) 0.012(3) 0.001(3)
C34 0.038(4) 0.098(7) 0.080(6) 0.066(6) 0.016(4) 0.032(4)
C24 0.066(5) 0.059(5) 0.025(3) -0.013(3) -0.002(3) 0.030(4)
C37 0.055(5) 0.030(4) 0.079(6) 0.011(4) 0.016(4) 0.014(3)
C17 0.045(4) 0.024(3) 0.042(4) 0.008(3) 0.006(3) -0.010(3)
C14 0.034(3) 0.039(4) 0.030(3) -0.017(3) -0.006(3) 0.000(3)
C33 0.039(4) 0.085(6) 0.049(4) 0.032(4) 0.009(3) 0.007(4)

loop_
_atom_type_symbol
_atom_type_description
_atom_type_scat_dispersion_real
_atom_type_scat_dispersion_imag
_atom_type_scat_source
C C 0.0033 0.0016 'International Tables Vol C Tables 4.2.6.8 and 6.1.1.4'
H H 0 0 'International Tables Vol C Tables 4.2.6.8 and 6.1.1.4'
N N 0.0061 0.0033 'International Tables Vol C Tables 4.2.6.8 and 6.1.1.4'
Cl Cl 0.1484 0.1585 'International Tables Vol C Tables 4.2.6.8 and 6.1.1.4'
Mn Mn 0.3368 0.7283 'International Tables Vol C Tables 4.2.6.8 and 6.1.1.4'

loop_
_geom_angle_atom_site_label_1
_geom_angle_atom_site_label_2
_geom_angle_atom_site_label_3
_geom_angle
_geom_angle_site_symmetry_1
_geom_angle_site_symmetry_3
_geom_angle_publ_flag
N22 Mn1 N21 74.26(17) . . ?
N22 Mn1 N23 75.91(17) . . ?
N21 Mn1 N23 150.01(18) . . ?
N22 Mn1 Cl6 165.79(13) . . ?
N21 Mn1 Cl6 116.07(13) . . ?
N23 Mn1 Cl6 92.85(14) . . ?
N22 Mn1 N24 83.44(16) . . ?
N21 Mn1 N24 102.13(17) . . ?
N23 Mn1 N24 71.27(18) . . ?
Cl6 Mn1 N24 84.73(12) . . ?
N22 Mn1 Cl4 90.88(12) . . ?
N21 Mn1 Cl4 88.32(12) . . ?
N23 Mn1 Cl4 95.17(13) . . ?
Cl6 Mn1 Cl4 98.89(6) . . ?
N24 Mn1 Cl4 166.20(14) . . ?
N2 Mn2 N3 76.70(15) . . ?
N2 Mn2 N1 72.98(15) . . ?
N3 Mn2 N1 149.68(16) . . ?
N2 Mn2 N4 86.12(15) . . ?
N3 Mn2 N4 71.01(15) . . ?
N1 Mn2 N4 107.10(15) . . ?
N2 Mn2 Cl5 169.06(12) . . ?
N3 Mn2 Cl5 97.12(12) . . ?
N1 Mn2 Cl5 112.90(12) . . ?
N4 Mn2 Cl5 83.30(11) . . ?
N2 Mn2 Cl3 92.71(12) . . ?
N3 Mn2 Cl3 95.04(12) . . ?
N1 Mn2 Cl3 85.89(11) . . ?
N4 Mn2 Cl3 165.90(11) . . ?
Cl5 Mn2 Cl3 96.87(5) . . ?
C11 N3 C9 112.3(4) . . ?
C11 N3 C10 108.0(4) . . ?
C9 N3 C10 109.3(5) . . ?
C11 N3 Mn2 105.0(3) . . ?
C9 N3 Mn2 108.0(3) . . ?
C10 N3 Mn2 114.2(4) . . ?
C7 N2 C8 113.0(4) . . ?
C7 N2 Mn2 109.3(3) . . ?
C8 N2 Mn2 108.1(3) . . ?
C7 N2 H2 108.8 . . ?
C8 N2 H2 108.8 . . ?
Mn2 N2 H2 108.8 . . ?
C26 N21 C22 118.9(5) . . ?
C26 N21 Mn1 113.2(4) . . ?
C22 N21 Mn1 127.7(4) . . ?
C12 N4 C16 117.7(5) . . ?
C12 N4 Mn2 112.0(3) . . ?
C16 N4 Mn2 129.6(4) . . ?
N21 C22 C23 121.3(6) . . ?
N21 C22 C21 117.4(6) . . ?
C23 C22 C21 121.2(6) . . ?
C2 N1 C6 117.7(5) . . ?
C2 N1 Mn2 130.1(4) . . ?
C6 N1 Mn2 112.2(3) . . ?
N22 C27 C26 109.9(5) . . ?
N22 C27 H27A 109.7 . . ?
C26 C27 H27A 109.7 . . ?
N22 C27 H27B 109.7 . . ?
C26 C27 H27B 109.7 . . ?
H27A C27 H27B 108.2 . . ?
C27 N22 C28 114.6(4) . . ?
C27 N22 Mn1 108.1(4) . . ?
C28 N22 Mn1 107.9(4) . . ?
C27 N22 H22 108.7 . . ?
C28 N22 H22 108.7 . . ?
Mn1 N22 H22 108.7 . . ?
N1 C6 C5 122.6(5) . . ?
N1 C6 C7 117.0(5) . . ?
C5 C6 C7 120.2(5) . . ?
C30 N23 C31 108.4(5) . . ?
C30 N23 C29 112.0(6) . . ?
C31 N23 C29 110.7(5) . . ?
C30 N23 Mn1 111.1(4) . . ?
C31 N23 Mn1 106.5(4) . . ?
C29 N23 Mn1 108.0(4) . . ?
N2 C8 C9 108.3(4) . . ?
N2 C8 H8A 110 . . ?
C9 C8 H8A 110 . . ?
N2 C8 H8B 110 . . ?
C9 C8 H8B 110 . . ?
H8A C8 H8B 108.4 . . ?
N4 C12 C13 123.1(5) . . ?
N4 C12 C11 116.6(5) . . ?
C13 C12 C11 120.1(5) . . ?
N4 C16 C15 122.2(5) . . ?
N4 C16 C17 117.0(5) . . ?
C15 C16 C17 120.8(5) . . ?
C32 N24 C36 117.4(6) . . ?
C32 N24 Mn1 111.5(4) . . ?
C36 N24 Mn1 130.9(5) . . ?
N21 C26 C25 121.6(6) . . ?
N21 C26 C27 116.8(5) . . ?
C25 C26 C27 121.6(6) . . ?
N3 C11 C12 113.5(4) . . ?
N3 C11 H11A 108.9 . . ?
C12 C11 H11A 108.9 . . ?
N3 C11 H11B 108.9 . . ?
C12 C11 H11B 108.9 . . ?
H11A C11 H11B 107.7 . . ?
N2 C7 C6 110.9(4) . . ?
N2 C7 H7A 109.5 . . ?
C6 C7 H7A 109.5 . . ?
N2 C7 H7B 109.5 . . ?
C6 C7 H7B 109.5 . . ?
H7A C7 H7B 108 . . ?
N22 C28 C29 106.2(5) . . ?
N22 C28 H28A 110.5 . . ?
C29 C28 H28A 110.5 . . ?
N22 C28 H28B 110.5 . . ?
C29 C28 H28B 110.5 . . ?
H28A C28 H28B 108.7 . . ?
C4 C3 C2 119.3(6) . . ?
C4 C3 H3 120.3 . . ?
C2 C3 H3 120.3 . . ?
C14 C13 C12 118.7(6) . . ?
C14 C13 H13 120.6 . . ?
C12 C13 H13 120.6 . . ?
N1 C2 C3 121.9(6) . . ?
N1 C2 C1 117.4(5) . . ?
C3 C2 C1 120.7(6) . . ?
N3 C10 H10A 109.5 . . ?
N3 C10 H10B 109.5 . . ?
H10A C10 H10B 109.5 . . ?
N3 C10 H10C 109.5 . . ?
H10A C10 H10C 109.5 . . ?
H10B C10 H10C 109.5 . . ?
N23 C30 H30A 109.5 . . ?
N23 C30 H30B 109.5 . . ?
H30A C30 H30B 109.5 . . ?
N23 C30 H30C 109.5 . . ?
H30A C30 H30C 109.5 . . ?
H30B C30 H30C 109.5 . . ?
N3 C9 C8 110.2(4) . . ?
N3 C9 H9A 109.6 . . ?
C8 C9 H9A 109.6 . . ?
N3 C9 H9B 109.6 . . ?
C8 C9 H9B 109.6 . . ?
H9A C9 H9B 108.1 . . ?
C22 C21 H21A 109.5 . . ?
C22 C21 H21B 109.5 . . ?
H21A C21 H21B 109.5 . . ?
C22 C21 H21C 109.5 . . ?
H21A C21 H21C 109.5 . . ?
H21B C21 H21C 109.5 . . ?
C4 C5 C6 118.7(6) . . ?
C4 C5 H5 120.6 . . ?
C6 C5 H5 120.6 . . ?
N23 C31 C32 113.6(5) . . ?
N23 C31 H31A 108.8 . . ?
C32 C31 H31A 108.8 . . ?
N23 C31 H31B 108.8 . . ?
C32 C31 H31B 108.8 . . ?
H31A C31 H31B 107.7 . . ?
N24 C32 C33 122.2(7) . . ?
N24 C32 C31 117.9(5) . . ?
C33 C32 C31 119.9(7) . . ?
C14 C15 C16 119.3(5) . . ?
C14 C15 H15 120.4 . . ?
C16 C15 H15 120.4 . . ?
C24 C23 C22 119.4(6) . . ?
C24 C23 H23 120.3 . . ?
C22 C23 H23 120.3 . . ?
N23 C29 C28 111.3(5) . . ?
N23 C29 H29A 109.4 . . ?
C28 C29 H29A 109.4 . . ?
N23 C29 H29B 109.4 . . ?
C28 C29 H29B 109.4 . . ?
H29A C29 H29B 108 . . ?
C5 C4 C3 119.6(6) . . ?
C5 C4 H4 120.2 . . ?
C3 C4 H4 120.2 . . ?
C2 C1 H1A 109.5 . . ?
C2 C1 H1B 109.5 . . ?
H1A C1 H1B 109.5 . . ?
C2 C1 H1C 109.5 . . ?
H1A C1 H1C 109.5 . . ?
H1B C1 H1C 109.5 . . ?
C24 C25 C26 119.4(7) . . ?
C24 C25 H25 120.3 . . ?
C26 C25 H25 120.3 . . ?
C34 C35 C36 120.0(8) . . ?
C34 C35 H35 120 . . ?
C36 C35 H35 120 . . ?
N24 C36 C35 121.8(7) . . ?
N24 C36 C37 117.8(6) . . ?
C35 C36 C37 120.4(7) . . ?
C35 C34 C33 119.3(7) . . ?
C35 C34 H34 120.4 . . ?
C33 C34 H34 120.4 . . ?
C25 C24 C23 119.2(6) . . ?
C25 C24 H24 120.4 . . ?
C23 C24 H24 120.4 . . ?
C36 C37 H37A 109.5 . . ?
C36 C37 H37B 109.5 . . ?
H37A C37 H37B 109.5 . . ?
C36 C37 H37C 109.5 . . ?
H37A C37 H37C 109.5 . . ?
H37B C37 H37C 109.5 . . ?
C16 C17 H17A 109.5 . . ?
C16 C17 H17B 109.5 . . ?
H17A C17 H17B 109.5 . . ?
C16 C17 H17C 109.5 . . ?
H17A C17 H17C 109.5 . . ?
H17B C17 H17C 109.5 . . ?
C15 C14 C13 119.0(5) . . ?
C15 C14 H14 120.5 . . ?
C13 C14 H14 120.5 . . ?
C34 C33 C32 119.2(8) . . ?
C34 C33 H33 120.4 . . ?
C32 C33 H33 120.4 . . ?

loop_
_geom_bond_atom_site_label_1
_geom_bond_atom_site_label_2
_geom_bond_distance
_geom_bond_site_symmetry_2
_geom_bond_publ_flag
Mn1 N22 2.263(5) . ?
Mn1 N21 2.307(5) . ?
Mn1 N23 2.343(5) . ?
Mn1 Cl6 2.4351(17) . ?
Mn1 N24 2.458(5) . ?
Mn1 Cl4 2.5103(16) . ?
Mn2 N2 2.256(4) . ?
Mn2 N3 2.344(4) . ?
Mn2 N1 2.377(4) . ?
Mn2 N4 2.439(4) . ?
Mn2 Cl5 2.4461(16) . ?
Mn2 Cl3 2.4605(16) . ?
N3 C11 1.467(7) . ?
N3 C9 1.475(7) . ?
N3 C10 1.475(7) . ?
N2 C7 1.458(7) . ?
N2 C8 1.477(7) . ?
N2 H2 0.91 . ?
N21 C26 1.346(7) . ?
N21 C22 1.350(7) . ?
N4 C12 1.340(7) . ?
N4 C16 1.347(7) . ?
C22 C23 1.386(9) . ?
C22 C21 1.493(9) . ?
N1 C2 1.349(7) . ?
N1 C6 1.355(7) . ?
C27 N22 1.461(7) . ?
C27 C26 1.515(8) . ?
C27 H27A 0.97 . ?
C27 H27B 0.97 . ?
N22 C28 1.471(7) . ?
N22 H22 0.91 . ?
C6 C5 1.376(8) . ?
C6 C7 1.511(8) . ?
N23 C30 1.457(9) . ?
N23 C31 1.463(8) . ?
N23 C29 1.477(8) . ?
C8 C9 1.515(8) . ?
C8 H8A 0.97 . ?
C8 H8B 0.97 . ?
C12 C13 1.382(7) . ?
C12 C11 1.501(8) . ?
C16 C15 1.389(8) . ?
C16 C17 1.499(8) . ?
N24 C32 1.339(9) . ?
N24 C36 1.359(8) . ?
C26 C25 1.391(8) . ?
C11 H11A 0.97 . ?
C11 H11B 0.97 . ?
C7 H7A 0.97 . ?
C7 H7B 0.97 . ?
C28 C29 1.510(9) . ?
C28 H28A 0.97 . ?
C28 H28B 0.97 . ?
C3 C4 1.375(10) . ?
C3 C2 1.378(8) . ?
C3 H3 0.93 . ?
C13 C14 1.380(9) . ?
C13 H13 0.93 . ?
C2 C1 1.498(9) . ?
C10 H10A 0.96 . ?
C10 H10B 0.96 . ?
C10 H10C 0.96 . ?
C30 H30A 0.96 . ?
C30 H30B 0.96 . ?
C30 H30C 0.96 . ?
C9 H9A 0.97 . ?
C9 H9B 0.97 . ?
C21 H21A 0.96 . ?
C21 H21B 0.96 . ?
C21 H21C 0.96 . ?
C5 C4 1.366(9) . ?
C5 H5 0.93 . ?
C31 C32 1.494(10) . ?
C31 H31A 0.97 . ?
C31 H31B 0.97 . ?
C32 C33 1.403(9) . ?
C15 C14 1.371(9) . ?
C15 H15 0.93 . ?
C23 C24 1.380(11) . ?
C23 H23 0.93 . ?
C29 H29A 0.97 . ?
C29 H29B 0.97 . ?
C4 H4 0.93 . ?
C1 H1A 0.96 . ?
C1 H1B 0.96 . ?
C1 H1C 0.96 . ?
C25 C24 1.366(10) . ?
C25 H25 0.93 . ?
C35 C34 1.355(12) . ?
C35 C36 1.387(9) . ?
C35 H35 0.93 . ?
C36 C37 1.484(10) . ?
C34 C33 1.361(12) . ?
C34 H34 0.93 . ?
C24 H24 0.93 . ?
C37 H37A 0.96 . ?
C37 H37B 0.96 . ?
C37 H37C 0.96 . ?
C17 H17A 0.96 . ?
C17 H17B 0.96 . ?
C17 H17C 0.96 . ?
C14 H14 0.93 . ?
C33 H33 0.93 . ?
